data_1566779
loop_
_publ_author_name
'Somerville, Rosie J.'
'Campos, Jes\'us'
'Carmona, Ernesto'
'Grabowsky, Simon'
'Malaspina, Lorraine A.'
'Balcells, David'
'Hevia, Eva'
'Nova, Ainara'
'P\'erez-Jim\'enez, Marina'
'Borys, Andryj M.'

_publ_section_title
;
 Unmasking the constitution and bonding of the proposed lithium nickelate
 &#x201C;Li3NiPh3(solv)3&#x201D;: Revealing the hidden C6H4 ligand
;
_journal_name_full 'Chemical Science'
_journal_paper_doi 10.1039/D2SC01244H
_journal_year 2022
_chemical_formula_moiety 'C88 H124 Li12 N4 Ni4 O12'
_chemical_formula_sum 'C88 H124 Li12 N4 Ni4 O12'
_chemical_formula_weight 1747.95
_chemical_melting_point ?
_chemical_properties_physical Air-sensitive,Moisture-sensitive
_space_group_crystal_system monoclinic
_space_group_IT_number 14
_space_group_name_Hall '-P 2ybc'
_space_group_name_H-M_alt 'P 1 21/c 1'
_atom_sites_solution_hydrogens geom
_audit_creation_date 2021-10-11
_audit_creation_method
;
Olex2 1.3
(compiled 2020.11.12 svn.r5f609507 for OlexSys, GUI svn.r6408)
;
_audit_update_record
;
2021-12-09 deposited with the CCDC.	2022-04-11 downloaded from the CCDC.
;
_cell_angle_alpha 90
_cell_angle_beta 110.588(2)
_cell_angle_gamma 90
_cell_formula_units_Z 2
_cell_length_a 19.0297(12)
_cell_length_b 12.2915(8)
_cell_length_c 21.1653(13)
_cell_measurement_reflns_used 4988
_cell_measurement_temperature 193.0
_cell_measurement_theta_max 28.14
_cell_measurement_theta_min 2.29
_cell_volume 4634.5(5)
_computing_cell_refinement 'SAINT V8.38A (Bruker, 2018)'
_computing_data_reduction 'SAINT V8.38A (Bruker, 2018)'
_computing_molecular_graphics 'Olex2 1.3 (Dolomanov et al., 2009)'
_computing_publication_material 'Olex2 1.3 (Dolomanov et al., 2009)'
_computing_structure_refinement 'XL  (Sheldrick, 2008)'
_computing_structure_solution 'SHELXT 2014/5 (Sheldrick, 2014)'
_diffrn_ambient_temperature 193.0
_diffrn_measured_fraction_theta_full 1.000
_diffrn_measured_fraction_theta_max 1.000
_diffrn_measurement_device_type 'Bruker APEX-II CCD'
_diffrn_measurement_method '\f and \w scans'
_diffrn_radiation_type MoK\a
_diffrn_radiation_wavelength 0.71073
_diffrn_reflns_av_R_equivalents 0.1732
_diffrn_reflns_av_unetI/netI 0.1243
_diffrn_reflns_Laue_measured_fraction_full 1.000
_diffrn_reflns_Laue_measured_fraction_max 1.000
_diffrn_reflns_limit_h_max 22
_diffrn_reflns_limit_h_min -22
_diffrn_reflns_limit_k_max 14
_diffrn_reflns_limit_k_min -14
_diffrn_reflns_limit_l_max 25
_diffrn_reflns_limit_l_min -25
_diffrn_reflns_number 47622
_diffrn_reflns_point_group_measured_fraction_full 1.000
_diffrn_reflns_point_group_measured_fraction_max 1.000
_diffrn_reflns_theta_full 25.242
_diffrn_reflns_theta_max 25.250
_diffrn_reflns_theta_min 1.950
_diffrn_source_current 1.4
_diffrn_source_power 0.07
_diffrn_source_voltage 50.0
_diffrn_standards_number 0
_exptl_absorpt_coefficient_mu 0.857
_exptl_absorpt_correction_T_max 0.7457
_exptl_absorpt_correction_T_min 0.6948
_exptl_absorpt_correction_type multi-scan
_exptl_absorpt_process_details
;
SADABS-2016/2 (Bruker,2016/2) was used for absorption correction.
wR2(int) was 0.1864 before and 0.1036 after correction.
The Ratio of minimum to maximum transmission is 0.9317.
The \l/2 correction factor is Not present.
;
_exptl_crystal_colour red
_exptl_crystal_colour_primary red
_exptl_crystal_density_diffrn 1.253
_exptl_crystal_description 'rect. Prism'
_exptl_crystal_F_000 1848
_exptl_crystal_size_max 0.29
_exptl_crystal_size_mid 0.12
_exptl_crystal_size_min 0.1
_refine_diff_density_max 0.738
_refine_diff_density_min -0.810
_refine_diff_density_rms 0.100
_refine_ls_extinction_method none
_refine_ls_goodness_of_fit_ref 1.048
_refine_ls_hydrogen_treatment constr
_refine_ls_matrix_type full
_refine_ls_number_parameters 543
_refine_ls_number_reflns 8389
_refine_ls_number_restraints 93
_refine_ls_restrained_S_all 1.051
_refine_ls_R_factor_all 0.1210
_refine_ls_R_factor_gt 0.0659
_refine_ls_shift/su_max 0.001
_refine_ls_shift/su_mean 0.000
_refine_ls_structure_factor_coef Fsqd
_refine_ls_weighting_details 'w=1/[\s^2^(Fo^2^)+(0.0761P)^2^+2.9155P] where P=(Fo^2^+2Fc^2^)/3'
_refine_ls_weighting_scheme calc
_refine_ls_wR_factor_gt 0.1568
_refine_ls_wR_factor_ref 0.2037
_reflns_Friedel_coverage 0.000
_reflns_number_gt 5119
_reflns_number_total 8389
_reflns_threshold_expression 'I > 2\s(I)'
_cod_data_source_file d2sc01244h5.cif
_cod_data_source_block jcm04821a_0m_a
_cod_depositor_comments
;
The following automatic conversions were performed:

data item '_chemical_melting_point' value 'not measured' was changed
to '?' -- the value is undefined or not given.

Automatic conversion script
Id: cif_fix_values 7556 2019-12-06 15:28:31Z antanas 
;
_cod_database_code 1566779
_shelx_shelxl_version_number 2014/7
_shelx_space_group_comment
;
The symmetry employed for this shelxl refinement is uniquely defined
by the following loop, which should always be used as a source of
symmetry information in preference to the above space-group names.
They are only intended as comments.
;
_shelx_estimated_absorpt_t_max 0.919
_shelx_estimated_absorpt_t_min 0.789
_olex2_refinement_description
;
1. Fixed Uiso
 At 1.2 times of:
  All C(H) groups, All C(H,H) groups
 At 1.5 times of:
  All C(H,H,H) groups
2. Restrained distances
 C35-C36
 1.54 with sigma of 0.02
3. Rigid bond restraints
 C29, C30, C31, C32
 with sigma for 1-2 distances of 0.01 and sigma for 1-3 distances of 0.01
 C37, C38, C39, C40
 with sigma for 1-2 distances of 0.01 and sigma for 1-3 distances of 0.01
 C33, C34, C35, C36
 with sigma for 1-2 distances of 0.01 and sigma for 1-3 distances of 0.01
 C41, C42, C43, C44
 with sigma for 1-2 distances of 0.01 and sigma for 1-3 distances of 0.01
4. Uiso/Uaniso restraints and constraints
C29 \\sim C30 \\sim C31 \\sim C32: within 2A with sigma of 0.04 and sigma for
terminal atoms of 0.08 within 2A
C37 \\sim C38 \\sim C39 \\sim C40: within 2A with sigma of 0.04 and sigma for
terminal atoms of 0.08 within 2A
C33 \\sim C34 \\sim C35 \\sim C36: within 2A with sigma of 0.04 and sigma for
terminal atoms of 0.08 within 2A
C41 \\sim C42 \\sim C43 \\sim C44: within 2A with sigma of 0.04 and sigma for
terminal atoms of 0.08 within 2A
5.a Secondary CH2 refined with riding coordinates:
 C25(H25A,H25B), C27(H27A,H27B), C41(H41A,H41B), C32(H32A,H32B), C33(H33A,
 H33B), C34(H34A,H34B), C40(H40A,H40B), C36(H36A,H36B), C29(H29A,H29B),
 C44(H44A,H44B), C31(H31A,H31B), C38(H38A,H38B), C42(H42A,H42B), C37(H37A,H37B),
  C39(H39A,H39B), C35(H35A,H35B), C43(H43A,H43B), C30(H30A,H30B)
5.b Aromatic/amide H refined with riding coordinates:
 C20(H20), C14(H14), C18(H18), C8(H8), C15(H15), C24(H24), C21(H21), C6(H6),
 C2(H2), C16(H16), C22(H22), C12(H12), C17(H17), C9(H9), C23(H23), C11(H11),
 C4(H4), C10(H10), C5(H5), C3(H3)
5.c Idealised Me refined as rotating group:
 C28(H28A,H28B,H28C), C26(H26A,H26B,H26C)
;
_olex2_submission_special_instructions 'No special instructions were received'

loop_
_space_group_symop_operation_xyz
'x, y, z'
'-x, y+1/2, -z+1/2'
'-x, -y, -z'
'x, -y-1/2, z-1/2'

loop_
_atom_site_label
_atom_site_type_symbol
_atom_site_fract_x
_atom_site_fract_y
_atom_site_fract_z
_atom_site_U_iso_or_equiv
_atom_site_adp_type
_atom_site_occupancy
_atom_site_site_symmetry_order
_atom_site_calc_flag
_atom_site_refinement_flags_posn
_atom_site_refinement_flags_adp
_atom_site_refinement_flags_occupancy
_atom_site_disorder_assembly
_atom_site_disorder_group
Ni1 Ni 0.31557(4) 0.40937(5) 0.36403(3) 0.0390(2) Uani 1 1 d . . . . .
Ni2 Ni 0.27950(4) 0.55689(6) 0.44073(3) 0.0420(2) Uani 1 1 d . . . . .
O3 O 0.5001(2) 0.6338(3) 0.43571(17) 0.0425(8) Uani 1 1 d . . . . .
O4 O 0.48154(19) 0.6095(3) 0.57060(17) 0.0417(8) Uani 1 1 d . . . . .
N1 N 0.3719(2) 0.4907(3) 0.4447(2) 0.0410(10) Uani 1 1 d . . . . .
O6 O 0.1854(3) 0.2667(4) 0.4806(2) 0.0701(12) Uani 1 1 d . . . . .
N2 N 0.3254(2) 0.4147(3) 0.4561(2) 0.0406(10) Uani 1 1 d . . . . .
O5 O 0.3745(3) 0.4595(4) 0.6282(2) 0.0735(13) Uani 1 1 d . . . . .
O1 O 0.1725(3) 0.6944(3) 0.2678(2) 0.0771(15) Uani 1 1 d . . . . .
O2 O 0.1163(3) 0.8079(4) 0.3645(3) 0.0804(15) Uani 1 1 d . . . . .
C13 C 0.2474(3) 0.2901(4) 0.3249(3) 0.0426(12) Uani 1 1 d . . . . .
C19 C 0.3449(3) 0.4499(5) 0.2887(3) 0.0461(13) Uani 1 1 d . . . . .
C20 C 0.3543(3) 0.3726(5) 0.2424(3) 0.0552(15) Uani 1 1 d . . . . .
H20 H 0.3433 0.2986 0.2481 0.066 Uiso 1 1 calc R U . . .
C1 C 0.2975(3) 0.7136(5) 0.4465(3) 0.0498(14) Uani 1 1 d . . . . .
C14 C 0.2527(4) 0.1897(5) 0.3567(3) 0.0545(15) Uani 1 1 d . . . . .
H14 H 0.2896 0.1818 0.4004 0.065 Uiso 1 1 calc R U . . .
C18 C 0.1922(3) 0.2916(5) 0.2599(3) 0.0547(15) Uani 1 1 d . . . . .
H18 H 0.1856 0.3566 0.2341 0.066 Uiso 1 1 calc R U . . .
C25 C 0.5069(4) 0.7266(5) 0.3980(3) 0.0571(16) Uani 1 1 d . . . . .
H25A H 0.4567 0.7468 0.3658 0.069 Uiso 1 1 calc R U . . .
H25B H 0.5392 0.7083 0.3717 0.069 Uiso 1 1 calc R U . . .
C7 C 0.1732(3) 0.5433(4) 0.4298(3) 0.0467(13) Uani 1 1 d . . . . .
C27 C 0.4768(3) 0.6845(5) 0.6205(3) 0.0565(16) Uani 1 1 d . . . . .
H27A H 0.5004 0.6519 0.6658 0.068 Uiso 1 1 calc R U . . .
H27B H 0.4233 0.6983 0.6135 0.068 Uiso 1 1 calc R U . . .
C8 C 0.1197(3) 0.4987(5) 0.3714(3) 0.0518(14) Uani 1 1 d . . . . .
H8 H 0.1366 0.4700 0.3375 0.062 Uiso 1 1 calc R U . . .
C15 C 0.2080(4) 0.1002(5) 0.3290(4) 0.0698(19) Uani 1 1 d . . . . .
H15 H 0.2145 0.0342 0.3538 0.084 Uiso 1 1 calc R U . . .
C24 C 0.3616(4) 0.5570(5) 0.2752(3) 0.0550(15) Uani 1 1 d . . . . .
H24 H 0.3566 0.6138 0.3038 0.066 Uiso 1 1 calc R U . . .
C21 C 0.3780(4) 0.3970(6) 0.1905(3) 0.0654(18) Uani 1 1 d . . . . .
H21 H 0.3834 0.3406 0.1618 0.079 Uiso 1 1 calc R U . . .
C6 C 0.2938(4) 0.7684(6) 0.5042(4) 0.074(2) Uani 1 1 d . . . . .
H6 H 0.2786 0.7281 0.5355 0.089 Uiso 1 1 calc R U . . .
C28 C 0.5146(4) 0.7903(6) 0.6177(4) 0.079(2) Uani 1 1 d . . . . .
H28A H 0.5680 0.7773 0.6260 0.118 Uiso 1 1 calc R U . . .
H28B H 0.5096 0.8397 0.6522 0.118 Uiso 1 1 calc R U . . .
H28C H 0.4911 0.8232 0.5730 0.118 Uiso 1 1 calc R U . . .
C2 C 0.3213(4) 0.7789(5) 0.4041(4) 0.0682(19) Uani 1 1 d . . . . .
H2 H 0.3252 0.7473 0.3645 0.082 Uiso 1 1 calc R U . . .
C16 C 0.1544(4) 0.1075(5) 0.2659(4) 0.0690(19) Uani 1 1 d . . . . .
H16 H 0.1230 0.0472 0.2465 0.083 Uiso 1 1 calc R U . . .
C22 C 0.3943(4) 0.5036(7) 0.1792(3) 0.074(2) Uani 1 1 d . . . . .
H22 H 0.4113 0.5208 0.1432 0.088 Uiso 1 1 calc R U . . .
C12 C 0.1418(4) 0.5823(5) 0.4768(3) 0.0600(16) Uani 1 1 d . . . . .
H12 H 0.1746 0.6136 0.5176 0.072 Uiso 1 1 calc R U . . .
C17 C 0.1471(4) 0.2031(5) 0.2317(3) 0.0653(18) Uani 1 1 d . . . . .
H17 H 0.1104 0.2092 0.1878 0.078 Uiso 1 1 calc R U . . .
C9 C 0.0429(3) 0.4946(6) 0.3607(4) 0.0672(18) Uani 1 1 d . . . . .
H9 H 0.0092 0.4638 0.3202 0.081 Uiso 1 1 calc R U . . .
C23 C 0.3855(4) 0.5839(6) 0.2210(3) 0.0692(19) Uani 1 1 d . . . . .
H23 H 0.3955 0.6575 0.2134 0.083 Uiso 1 1 calc R U . . .
C11 C 0.0652(4) 0.5775(6) 0.4666(4) 0.073(2) Uani 1 1 d . . . . .
H11 H 0.0473 0.6041 0.5004 0.087 Uiso 1 1 calc R U . . .
C4 C 0.3352(5) 0.9365(7) 0.4755(6) 0.104(4) Uani 1 1 d . . . . .
H4 H 0.3488 1.0105 0.4859 0.125 Uiso 1 1 calc R U . . .
C10 C 0.0159(4) 0.5346(6) 0.4082(4) 0.076(2) Uani 1 1 d . . . . .
H10 H -0.0363 0.5325 0.4007 0.091 Uiso 1 1 calc R U . . .
C26 C 0.5399(5) 0.8216(5) 0.4432(4) 0.078(2) Uani 1 1 d . . . . .
H26A H 0.5030 0.8502 0.4615 0.117 Uiso 1 1 calc R U . . .
H26B H 0.5536 0.8786 0.4173 0.117 Uiso 1 1 calc R U . . .
H26C H 0.5848 0.7980 0.4804 0.117 Uiso 1 1 calc R U . . .
C5 C 0.3108(5) 0.8752(7) 0.5173(5) 0.102(3) Uani 1 1 d . . . . .
H5 H 0.3056 0.9077 0.5561 0.122 Uiso 1 1 calc R U . . .
C41 C 0.1600(5) 0.6045(6) 0.2244(4) 0.088(2) Uani 1 1 d . U . . .
H41A H 0.1111 0.5704 0.2193 0.106 Uiso 1 1 calc R U . . .
H41B H 0.2000 0.5496 0.2434 0.106 Uiso 1 1 calc R U . . .
C3 C 0.3399(4) 0.8894(6) 0.4171(5) 0.095(3) Uani 1 1 d . . . . .
H3 H 0.3554 0.9314 0.3866 0.114 Uiso 1 1 calc R U . . .
C32 C 0.4120(5) 0.4565(8) 0.7008(4) 0.105(3) Uani 1 1 d . U . . .
H32A H 0.4557 0.5063 0.7150 0.125 Uiso 1 1 calc R U . . .
H32B H 0.4296 0.3819 0.7161 0.125 Uiso 1 1 calc R U . . .
C33 C 0.2200(5) 0.1748(7) 0.5187(5) 0.104(3) Uani 1 1 d . U . . .
H33A H 0.2715 0.1932 0.5490 0.125 Uiso 1 1 calc R U . . .
H33B H 0.2233 0.1153 0.4884 0.125 Uiso 1 1 calc R U . . .
C34 C 0.1741(7) 0.1401(9) 0.5588(5) 0.124(3) Uani 1 1 d . U . . .
H34A H 0.1628 0.0614 0.5527 0.149 Uiso 1 1 calc R U . . .
H34B H 0.2008 0.1549 0.6073 0.149 Uiso 1 1 calc R U . . .
C40 C 0.1168(5) 0.8748(8) 0.4189(5) 0.108(3) Uani 1 1 d . U . . .
H40A H 0.1631 0.9192 0.4349 0.129 Uiso 1 1 calc R U . . .
H40B H 0.1144 0.8299 0.4569 0.129 Uiso 1 1 calc R U . . .
C36 C 0.1128(6) 0.2738(9) 0.4844(6) 0.152(5) Uani 1 1 d D U . . .
H36A H 0.1034 0.3494 0.4955 0.183 Uiso 1 1 calc R U . . .
H36B H 0.0748 0.2551 0.4400 0.183 Uiso 1 1 calc R U . . .
C29 C 0.2983(5) 0.4521(11) 0.6166(4) 0.135(4) Uani 1 1 d . U . . .
H29A H 0.2706 0.5001 0.5784 0.162 Uiso 1 1 calc R U . . .
H29B H 0.2814 0.3764 0.6037 0.162 Uiso 1 1 calc R U . . .
C44 C 0.1826(8) 0.7869(7) 0.2315(5) 0.143(5) Uani 1 1 d . U . . .
H44A H 0.1532 0.8492 0.2386 0.172 Uiso 1 1 calc R U . . .
H44B H 0.2362 0.8079 0.2473 0.172 Uiso 1 1 calc R U . . .
C31 C 0.3552(7) 0.4917(10) 0.7284(4) 0.133(4) Uani 1 1 d . U . . .
H31A H 0.3639 0.5682 0.7439 0.160 Uiso 1 1 calc R U . . .
H31B H 0.3564 0.4453 0.7670 0.160 Uiso 1 1 calc R U . . .
C38 C 0.0055(6) 0.9025(9) 0.3338(7) 0.144(4) Uani 1 1 d . U . . .
H38A H -0.0033 0.9569 0.2973 0.173 Uiso 1 1 calc R U . . .
H38B H -0.0436 0.8819 0.3367 0.173 Uiso 1 1 calc R U . . .
C42 C 0.1600(8) 0.6413(9) 0.1589(5) 0.147(5) Uani 1 1 d . U . . .
H42A H 0.2059 0.6169 0.1513 0.176 Uiso 1 1 calc R U . . .
H42B H 0.1156 0.6131 0.1220 0.176 Uiso 1 1 calc R U . . .
C37 C 0.0431(5) 0.8057(8) 0.3193(6) 0.143(5) Uani 1 1 d . U . . .
H37A H 0.0175 0.7385 0.3253 0.171 Uiso 1 1 calc R U . . .
H37B H 0.0424 0.8081 0.2723 0.171 Uiso 1 1 calc R U . . .
C39 C 0.0507(6) 0.9447(10) 0.3933(8) 0.168(5) Uani 1 1 d . U . . .
H39A H 0.0240 0.9471 0.4259 0.201 Uiso 1 1 calc R U . . .
H39B H 0.0658 1.0197 0.3867 0.201 Uiso 1 1 calc R U . . .
Li3 Li 0.4197(5) 0.6351(7) 0.4758(4) 0.045(2) Uani 1 1 d . . . . .
Li5 Li 0.4165(5) 0.4751(8) 0.5558(4) 0.047(2) Uani 1 1 d . . . . .
Li6 Li 0.5581(5) 0.6438(7) 0.5322(4) 0.045(2) Uani 1 1 d . . . . .
C35 C 0.1056(7) 0.2038(10) 0.5332(6) 0.158(5) Uani 1 1 d D U . . .
H35A H 0.0618 0.1553 0.5133 0.189 Uiso 1 1 calc R U . . .
H35B H 0.0981 0.2458 0.5703 0.189 Uiso 1 1 calc R U . . .
Li4 Li 0.4438(5) 0.5057(7) 0.3905(4) 0.045(2) Uani 1 1 d . . . . .
Li2 Li 0.2263(5) 0.3556(8) 0.4273(5) 0.052(2) Uani 1 1 d . . . . .
C43 C 0.1575(9) 0.7588(9) 0.1621(5) 0.181(6) Uani 1 1 d . U . . .
H43A H 0.1906 0.7917 0.1402 0.218 Uiso 1 1 calc R U . . .
H43B H 0.1057 0.7854 0.1388 0.218 Uiso 1 1 calc R U . . .
C30 C 0.2815(7) 0.4808(14) 0.6719(6) 0.176(5) Uani 1 1 d . U . . .
H30A H 0.2503 0.4241 0.6825 0.211 Uiso 1 1 calc R U . . .
H30B H 0.2538 0.5506 0.6640 0.211 Uiso 1 1 calc R U . . .
Li1 Li 0.1858(6) 0.6907(8) 0.3638(5) 0.064(3) Uani 1 1 d . . . . .

loop_
_atom_site_aniso_label
_atom_site_aniso_U_11
_atom_site_aniso_U_22
_atom_site_aniso_U_33
_atom_site_aniso_U_23
_atom_site_aniso_U_13
_atom_site_aniso_U_12
Ni1 0.0313(4) 0.0477(4) 0.0375(4) -0.0055(3) 0.0116(3) -0.0042(3)
Ni2 0.0312(4) 0.0506(4) 0.0443(4) -0.0053(3) 0.0135(3) 0.0012(3)
O3 0.037(2) 0.047(2) 0.0430(19) 0.0028(16) 0.0136(16) -0.0058(16)
O4 0.031(2) 0.053(2) 0.0411(19) -0.0110(16) 0.0137(16) 0.0011(16)
N1 0.035(2) 0.051(3) 0.038(2) -0.0057(19) 0.0143(19) -0.003(2)
O6 0.058(3) 0.071(3) 0.091(3) 0.028(2) 0.039(3) 0.006(2)
N2 0.032(2) 0.053(3) 0.036(2) 0.0001(19) 0.0106(19) -0.0014(19)
O5 0.050(3) 0.133(4) 0.044(2) 0.001(2) 0.025(2) -0.006(3)
O1 0.105(4) 0.053(3) 0.061(3) 0.009(2) 0.014(3) -0.006(2)
O2 0.053(3) 0.082(3) 0.090(4) 0.003(3) 0.003(3) 0.018(2)
C13 0.034(3) 0.052(3) 0.043(3) -0.006(2) 0.016(2) -0.003(2)
C19 0.038(3) 0.056(3) 0.041(3) -0.004(2) 0.010(2) -0.001(3)
C20 0.054(4) 0.069(4) 0.045(3) -0.012(3) 0.020(3) -0.007(3)
C1 0.034(3) 0.054(3) 0.059(4) -0.011(3) 0.014(3) 0.004(3)
C14 0.051(4) 0.054(3) 0.054(3) -0.006(3) 0.012(3) -0.005(3)
C18 0.049(4) 0.053(3) 0.055(4) -0.004(3) 0.009(3) -0.006(3)
C25 0.062(4) 0.059(4) 0.052(3) 0.005(3) 0.023(3) -0.009(3)
C7 0.041(3) 0.056(3) 0.044(3) 0.005(2) 0.015(3) 0.010(3)
C27 0.036(3) 0.075(4) 0.058(4) -0.023(3) 0.016(3) 0.006(3)
C8 0.036(3) 0.066(4) 0.053(3) 0.007(3) 0.016(3) 0.005(3)
C15 0.065(5) 0.052(4) 0.083(5) 0.005(3) 0.014(4) -0.008(3)
C24 0.067(4) 0.054(4) 0.039(3) 0.008(2) 0.012(3) 0.004(3)
C21 0.062(4) 0.090(5) 0.047(4) -0.019(3) 0.022(3) -0.011(4)
C6 0.052(4) 0.083(5) 0.077(5) -0.028(4) 0.009(3) 0.014(4)
C28 0.071(5) 0.075(5) 0.083(5) -0.040(4) 0.018(4) 0.004(4)
C2 0.053(4) 0.047(4) 0.093(5) -0.007(3) 0.012(4) 0.000(3)
C16 0.063(5) 0.055(4) 0.082(5) -0.015(3) 0.017(4) -0.012(3)
C22 0.072(5) 0.111(6) 0.043(4) 0.002(4) 0.026(3) -0.013(4)
C12 0.048(4) 0.076(4) 0.062(4) 0.002(3) 0.026(3) 0.009(3)
C17 0.047(4) 0.069(4) 0.064(4) -0.012(3) 0.000(3) -0.009(3)
C9 0.032(3) 0.084(5) 0.078(5) 0.006(4) 0.009(3) -0.004(3)
C23 0.068(5) 0.080(5) 0.058(4) 0.008(3) 0.021(4) -0.013(4)
C11 0.058(5) 0.091(5) 0.082(5) 0.010(4) 0.040(4) 0.020(4)
C4 0.060(5) 0.056(5) 0.157(10) -0.038(6) -0.011(6) 0.004(4)
C10 0.038(4) 0.104(6) 0.092(6) 0.024(4) 0.030(4) 0.016(4)
C26 0.086(6) 0.064(4) 0.084(5) 0.007(4) 0.030(4) -0.019(4)
C5 0.083(7) 0.078(6) 0.118(7) -0.053(5) 0.003(5) 0.011(5)
C41 0.103(7) 0.066(5) 0.094(5) -0.008(4) 0.032(5) -0.006(4)
C3 0.058(5) 0.064(5) 0.145(8) 0.020(5) 0.016(5) 0.003(4)
C32 0.096(6) 0.170(9) 0.046(4) -0.004(5) 0.022(4) 0.010(6)
C33 0.105(7) 0.106(6) 0.114(7) 0.051(5) 0.055(6) 0.028(5)
C34 0.154(9) 0.135(8) 0.103(7) 0.053(6) 0.070(7) 0.009(6)
C40 0.085(6) 0.104(7) 0.122(7) -0.010(6) 0.020(5) 0.025(5)
C36 0.083(7) 0.160(9) 0.253(13) 0.116(9) 0.107(8) 0.042(6)
C29 0.053(5) 0.288(14) 0.074(5) 0.007(7) 0.035(4) -0.006(7)
C44 0.263(15) 0.072(5) 0.092(6) 0.018(4) 0.059(8) -0.023(7)
C31 0.156(9) 0.191(10) 0.063(5) 0.002(6) 0.053(5) 0.064(8)
C38 0.077(7) 0.133(8) 0.188(11) 0.006(7) 0.005(6) 0.053(6)
C42 0.233(14) 0.123(7) 0.086(6) -0.021(5) 0.059(8) -0.040(9)
C37 0.070(6) 0.123(8) 0.181(10) -0.022(7) -0.023(7) 0.035(6)
C39 0.078(8) 0.176(10) 0.222(13) -0.059(9) 0.020(7) 0.045(7)
Li3 0.034(5) 0.052(5) 0.047(5) -0.003(4) 0.013(4) 0.005(4)
Li5 0.030(5) 0.072(6) 0.042(5) -0.010(4) 0.015(4) -0.007(4)
Li6 0.039(5) 0.050(5) 0.045(5) -0.005(4) 0.014(4) -0.005(4)
C35 0.138(9) 0.188(11) 0.200(11) 0.076(8) 0.125(9) 0.026(7)
Li4 0.040(5) 0.056(5) 0.034(4) -0.011(4) 0.006(4) -0.011(4)
Li2 0.035(5) 0.071(6) 0.050(5) -0.004(5) 0.014(4) 0.000(5)
C43 0.326(17) 0.121(7) 0.096(6) 0.014(6) 0.072(9) -0.033(10)
C30 0.117(7) 0.327(15) 0.106(7) 0.000(9) 0.067(6) 0.062(10)
Li1 0.055(7) 0.062(6) 0.057(6) 0.005(5) -0.004(5) 0.006(5)

loop_
_atom_type_symbol
_atom_type_description
_atom_type_scat_dispersion_real
_atom_type_scat_dispersion_imag
_atom_type_scat_source
C C 0.0033 0.0016 'International Tables Vol C Tables 4.2.6.8 and 6.1.1.4'
H H 0.0000 0.0000 'International Tables Vol C Tables 4.2.6.8 and 6.1.1.4'
Li Li -0.0003 0.0001 'International Tables Vol C Tables 4.2.6.8 and 6.1.1.4'
N N 0.0061 0.0033 'International Tables Vol C Tables 4.2.6.8 and 6.1.1.4'
Ni Ni 0.3393 1.1124 'International Tables Vol C Tables 4.2.6.8 and 6.1.1.4'
O O 0.0106 0.0060 'International Tables Vol C Tables 4.2.6.8 and 6.1.1.4'

loop_
_geom_angle_atom_site_label_1
_geom_angle_atom_site_label_2
_geom_angle_atom_site_label_3
_geom_angle
_geom_angle_site_symmetry_1
_geom_angle_site_symmetry_3
_geom_angle_publ_flag
Ni2 Ni1 Li6 90.87(19) . 3_666 ?
N1 Ni1 Ni2 45.53(13) . . ?
N1 Ni1 Li6 49.6(2) . 3_666 ?
N1 Ni1 Li4 52.3(2) . . ?
N1 Ni1 Li2 86.4(2) . . ?
N2 Ni1 Ni2 46.07(13) . . ?
N2 Ni1 N1 41.67(17) . . ?
N2 Ni1 C13 105.9(2) . . ?
N2 Ni1 C19 152.7(2) . . ?
N2 Ni1 Li6 55.5(2) . 3_666 ?
N2 Ni1 Li4 91.0(2) . . ?
N2 Ni1 Li2 47.3(2) . . ?
C13 Ni1 Ni2 119.64(16) . . ?
C13 Ni1 N1 147.5(2) . . ?
C13 Ni1 Li6 115.7(2) . 3_666 ?
C13 Ni1 Li4 151.1(3) . . ?
C13 Ni1 Li2 64.3(3) . . ?
C19 Ni1 Ni2 122.39(17) . . ?
C19 Ni1 N1 111.3(2) . . ?
C19 Ni1 C13 100.8(2) . . ?
C19 Ni1 Li6 107.5(3) . 3_666 ?
C19 Ni1 Li4 62.4(2) . . ?
C19 Ni1 Li2 157.6(3) . . ?
Li4 Ni1 Ni2 89.0(2) . . ?
Li4 Ni1 Li6 55.5(3) . 3_666 ?
Li2 Ni1 Ni2 60.4(2) . . ?
Li2 Ni1 Li6 94.3(3) . 3_666 ?
Li2 Ni1 Li4 138.1(3) . . ?
Ni1 Ni2 Li3 88.18(19) . . ?
Ni1 Ni2 Li5 86.07(17) . . ?
N1 Ni2 Ni1 46.47(12) . . ?
N1 Ni2 N2 41.61(18) . . ?
N1 Ni2 C1 106.2(2) . . ?
N1 Ni2 C7 149.7(2) . . ?
N1 Ni2 Li3 48.0(2) . . ?
N1 Ni2 Li5 46.3(2) . . ?
N1 Ni2 Li2 85.3(2) . . ?
N1 Ni2 Li1 136.8(3) . . ?
N2 Ni2 Ni1 44.91(12) . . ?
N2 Ni2 C1 145.5(2) . . ?
N2 Ni2 C7 109.3(2) . . ?
N2 Ni2 Li3 86.0(2) . . ?
N2 Ni2 Li5 50.0(2) . . ?
N2 Ni2 Li2 46.0(2) . . ?
N2 Ni2 Li1 150.0(3) . . ?
C1 Ni2 Ni1 128.94(18) . . ?
C1 Ni2 C7 104.0(2) . . ?
C1 Ni2 Li3 59.6(3) . . ?
C1 Ni2 Li5 101.2(2) . . ?
C1 Ni2 Li2 168.4(3) . . ?
C1 Ni2 Li1 58.1(3) . . ?
C7 Ni2 Ni1 110.16(16) . . ?
C7 Ni2 Li3 161.3(3) . . ?
C7 Ni2 Li5 128.6(2) . . ?
C7 Ni2 Li2 64.5(3) . . ?
C7 Ni2 Li1 61.2(3) . . ?
Li3 Ni2 Li5 53.8(3) . . ?
Li2 Ni2 Ni1 58.2(2) . . ?
Li2 Ni2 Li3 132.0(3) . . ?
Li2 Ni2 Li5 88.0(3) . . ?
Li1 Ni2 Ni1 108.7(3) . . ?
Li1 Ni2 Li3 110.4(3) . . ?
Li1 Ni2 Li5 159.1(3) . . ?
Li1 Ni2 Li2 112.3(3) . . ?
C25 O3 Li3 117.8(4) . . ?
C25 O3 Li5 110.7(4) . 3_666 ?
C25 O3 Li6 113.9(4) . . ?
C25 O3 Li4 120.9(4) . . ?
Li3 O3 Li5 131.2(4) . 3_666 ?
Li6 O3 Li3 78.0(4) . . ?
Li6 O3 Li5 79.2(4) . 3_666 ?
Li4 O3 Li3 81.1(4) . . ?
Li4 O3 Li5 77.8(4) . 3_666 ?
Li4 O3 Li6 125.0(4) . . ?
C27 O4 Li3 118.8(4) . . ?
C27 O4 Li5 116.6(4) . . ?
C27 O4 Li6 114.8(4) . . ?
C27 O4 Li4 112.3(4) . 3_666 ?
Li3 O4 Li5 81.9(4) . . ?
Li3 O4 Li4 128.9(4) . 3_666 ?
Li6 O4 Li3 78.8(4) . . ?
Li6 O4 Li5 128.2(4) . . ?
Li6 O4 Li4 78.2(4) . 3_666 ?
Li4 O4 Li5 77.8(4) 3_666 . ?
Ni1 N1 Li3 142.4(3) . . ?
Ni1 N1 Li5 141.0(3) . . ?
Ni1 N1 Li6 84.7(3) . 3_666 ?
Ni1 N1 Li4 80.1(3) . . ?
Ni2 N1 Ni1 88.00(18) . . ?
Ni2 N1 Li3 86.6(3) . . ?
Ni2 N1 Li5 95.0(3) . . ?
Ni2 N1 Li6 148.8(4) . 3_666 ?
Ni2 N1 Li4 135.3(3) . . ?
N2 N1 Ni1 67.1(2) . . ?
N2 N1 Ni2 69.8(3) . . ?
N2 N1 Li3 143.0(4) . . ?
N2 N1 Li5 77.5(3) . . ?
N2 N1 Li6 79.4(4) . 3_666 ?
N2 N1 Li4 138.7(4) . . ?
Li3 N1 Li5 76.5(4) . . ?
Li3 N1 Li6 116.8(4) . 3_666 ?
Li3 N1 Li4 77.9(4) . . ?
Li6 N1 Li5 72.9(4) 3_666 . ?
Li6 N1 Li4 73.0(4) 3_666 . ?
Li4 N1 Li5 120.9(4) . . ?
C33 O6 C36 106.6(6) . . ?
C33 O6 Li2 126.0(5) . . ?
C36 O6 Li2 127.2(5) . . ?
Ni1 N2 Ni2 89.03(17) . . ?
Ni1 N2 Li5 135.7(3) . . ?
Ni1 N2 Li6 80.8(3) . 3_666 ?
Ni1 N2 Li2 85.9(3) . . ?
Ni2 N2 Li5 90.7(3) . . ?
Ni2 N2 Li6 132.5(3) . 3_666 ?
N1 N2 Ni1 71.2(2) . . ?
N1 N2 Ni2 68.5(3) . . ?
N1 N2 Li5 67.6(3) . . ?
N1 N2 Li6 64.2(3) . 3_666 ?
N1 N2 Li2 146.4(5) . . ?
Li6 N2 Li5 67.3(3) 3_666 . ?
Li2 N2 Ni2 87.3(4) . . ?
Li2 N2 Li5 138.3(4) . . ?
Li2 N2 Li6 137.3(4) . 3_666 ?
C32 O5 Li5 130.0(5) . . ?
C29 O5 C32 106.2(6) . . ?
C29 O5 Li5 123.7(5) . . ?
C41 O1 C44 107.4(6) . . ?
C41 O1 Li1 126.3(5) . . ?
C44 O1 Li1 125.9(6) . . ?
C40 O2 Li1 128.6(5) . . ?
C37 O2 C40 106.9(7) . . ?
C37 O2 Li1 119.8(6) . . ?
Ni1 C13 Li2 70.7(3) . . ?
C14 C13 Ni1 122.7(4) . . ?
C14 C13 C18 112.8(5) . . ?
C14 C13 Li2 82.7(4) . . ?
C18 C13 Ni1 124.3(4) . . ?
C18 C13 Li2 123.9(5) . . ?
Ni1 C19 Li4 72.4(3) . . ?
C20 C19 Ni1 122.7(4) . . ?
C20 C19 Li4 123.9(5) . . ?
C24 C19 Ni1 124.2(4) . . ?
C24 C19 C20 113.1(5) . . ?
C24 C19 Li4 75.7(4) . . ?
C19 C20 H20 117.7 . . ?
C21 C20 C19 124.6(6) . . ?
C21 C20 H20 117.7 . . ?
Ni2 C1 Li3 75.6(3) . . ?
Ni2 C1 Li1 74.4(3) . . ?
C6 C1 Ni2 117.5(5) . . ?
C6 C1 Li3 107.8(4) . . ?
C6 C1 Li1 114.3(5) . . ?
C2 C1 Ni2 128.2(4) . . ?
C2 C1 C6 114.0(6) . . ?
C2 C1 Li3 83.8(4) . . ?
C2 C1 Li1 90.2(5) . . ?
Li1 C1 Li3 136.0(4) . . ?
C13 C14 H14 117.7 . . ?
C13 C14 Li2 66.3(4) . . ?
C15 C14 C13 124.7(6) . . ?
C15 C14 H14 117.7 . . ?
C15 C14 Li2 129.1(5) . . ?
Li2 C14 H14 75.7 . . ?
C13 C18 H18 118.4 . . ?
C17 C18 C13 123.1(6) . . ?
C17 C18 H18 118.4 . . ?
O3 C25 H25A 109.3 . . ?
O3 C25 H25B 109.3 . . ?
O3 C25 C26 111.5(5) . . ?
H25A C25 H25B 108.0 . . ?
C26 C25 H25A 109.3 . . ?
C26 C25 H25B 109.3 . . ?
Ni2 C7 Li2 71.1(3) . . ?
Ni2 C7 Li1 71.8(3) . . ?
C8 C7 Ni2 122.3(4) . . ?
C8 C7 C12 113.3(5) . . ?
C8 C7 Li2 78.2(4) . . ?
C8 C7 Li1 88.4(4) . . ?
C12 C7 Ni2 124.3(4) . . ?
C12 C7 Li2 126.6(5) . . ?
C12 C7 Li1 108.3(5) . . ?
Li1 C7 Li2 124.4(4) . . ?
O4 C27 H27A 109.2 . . ?
O4 C27 H27B 109.2 . . ?
O4 C27 C28 112.0(5) . . ?
H27A C27 H27B 107.9 . . ?
C28 C27 H27A 109.2 . . ?
C28 C27 H27B 109.2 . . ?
C7 C8 H8 118.4 . . ?
C7 C8 Li2 70.2(4) . . ?
C7 C8 Li1 60.3(4) . . ?
C9 C8 C7 123.2(6) . . ?
C9 C8 H8 118.4 . . ?
C9 C8 Li2 130.1(5) . . ?
C9 C8 Li1 120.2(5) . . ?
Li2 C8 H8 71.3 . . ?
Li2 C8 Li1 108.0(4) . . ?
Li1 C8 H8 89.5 . . ?
C14 C15 H15 120.1 . . ?
C16 C15 C14 119.8(6) . . ?
C16 C15 H15 120.1 . . ?
C19 C24 H24 118.5 . . ?
C19 C24 C23 123.0(6) . . ?
C19 C24 Li4 70.8(4) . . ?
C23 C24 H24 118.5 . . ?
C23 C24 Li4 126.0(5) . . ?
Li4 C24 H24 74.3 . . ?
C20 C21 H21 119.8 . . ?
C20 C21 C22 120.4(6) . . ?
C22 C21 H21 119.8 . . ?
C1 C6 H6 118.2 . . ?
C5 C6 C1 123.7(8) . . ?
C5 C6 H6 118.2 . . ?
C27 C28 H28A 109.5 . . ?
C27 C28 H28B 109.5 . . ?
C27 C28 H28C 109.5 . . ?
H28A C28 H28B 109.5 . . ?
H28A C28 H28C 109.5 . . ?
H28B C28 H28C 109.5 . . ?
C1 C2 H2 118.4 . . ?
C1 C2 C3 123.1(7) . . ?
C1 C2 Li3 64.5(4) . . ?
C1 C2 Li1 58.0(4) . . ?
C3 C2 H2 118.4 . . ?
C3 C2 Li3 117.2(5) . . ?
C3 C2 Li1 127.5(5) . . ?
Li3 C2 H2 88.5 . . ?
Li3 C2 Li1 109.0(4) . . ?
Li1 C2 H2 85.3 . . ?
C15 C16 H16 120.8 . . ?
C17 C16 C15 118.5(6) . . ?
C17 C16 H16 120.8 . . ?
C21 C22 H22 120.6 . . ?
C23 C22 C21 118.8(6) . . ?
C23 C22 H22 120.6 . . ?
C7 C12 H12 118.2 . . ?
C11 C12 C7 123.7(6) . . ?
C11 C12 H12 118.2 . . ?
C18 C17 H17 119.4 . . ?
C16 C17 C18 121.2(6) . . ?
C16 C17 H17 119.4 . . ?
C8 C9 H9 119.7 . . ?
C10 C9 C8 120.5(6) . . ?
C10 C9 H9 119.7 . . ?
C24 C23 H23 119.9 . . ?
C22 C23 C24 120.1(6) . . ?
C22 C23 H23 119.9 . . ?
C12 C11 H11 120.0 . . ?
C10 C11 C12 120.1(6) . . ?
C10 C11 H11 120.0 . . ?
C5 C4 H4 120.4 . . ?
C5 C4 C3 119.2(8) . . ?
C3 C4 H4 120.4 . . ?
C9 C10 H10 120.4 . . ?
C11 C10 C9 119.2(6) . . ?
C11 C10 H10 120.4 . . ?
C25 C26 H26A 109.5 . . ?
C25 C26 H26B 109.5 . . ?
C25 C26 H26C 109.5 . . ?
H26A C26 H26B 109.5 . . ?
H26A C26 H26C 109.5 . . ?
H26B C26 H26C 109.5 . . ?
C6 C5 C4 120.9(9) . . ?
C6 C5 H5 119.5 . . ?
C4 C5 H5 119.5 . . ?
O1 C41 H41A 109.9 . . ?
O1 C41 H41B 109.9 . . ?
O1 C41 C42 108.8(7) . . ?
H41A C41 H41B 108.3 . . ?
C42 C41 H41A 109.9 . . ?
C42 C41 H41B 109.9 . . ?
C2 C3 H3 120.5 . . ?
C4 C3 C2 119.0(9) . . ?
C4 C3 H3 120.5 . . ?
O5 C32 H32A 110.8 . . ?
O5 C32 H32B 110.8 . . ?
O5 C32 C31 105.0(7) . . ?
H32A C32 H32B 108.8 . . ?
C31 C32 H32A 110.8 . . ?
C31 C32 H32B 110.8 . . ?
O6 C33 H33A 110.1 . . ?
O6 C33 H33B 110.1 . . ?
O6 C33 C34 108.0(8) . . ?
H33A C33 H33B 108.4 . . ?
C34 C33 H33A 110.1 . . ?
C34 C33 H33B 110.1 . . ?
C33 C34 H34A 110.7 . . ?
C33 C34 H34B 110.7 . . ?
H34A C34 H34B 108.8 . . ?
C35 C34 C33 105.4(7) . . ?
C35 C34 H34A 110.7 . . ?
C35 C34 H34B 110.7 . . ?
O2 C40 H40A 110.4 . . ?
O2 C40 H40B 110.4 . . ?
O2 C40 C39 106.4(8) . . ?
H40A C40 H40B 108.6 . . ?
C39 C40 H40A 110.4 . . ?
C39 C40 H40B 110.4 . . ?
O6 C36 H36A 109.4 . . ?
O6 C36 H36B 109.4 . . ?
H36A C36 H36B 108.0 . . ?
C35 C36 O6 111.0(8) . . ?
C35 C36 H36A 109.4 . . ?
C35 C36 H36B 109.4 . . ?
O5 C29 H29A 109.2 . . ?
O5 C29 H29B 109.2 . . ?
H29A C29 H29B 107.9 . . ?
C30 C29 O5 112.2(9) . . ?
C30 C29 H29A 109.2 . . ?
C30 C29 H29B 109.2 . . ?
O1 C44 H44A 110.2 . . ?
O1 C44 H44B 110.2 . . ?
H44A C44 H44B 108.5 . . ?
C43 C44 O1 107.7(8) . . ?
C43 C44 H44A 110.2 . . ?
C43 C44 H44B 110.2 . . ?
C32 C31 H31A 110.6 . . ?
C32 C31 H31B 110.6 . . ?
C32 C31 C30 105.7(8) . . ?
H31A C31 H31B 108.7 . . ?
C30 C31 H31A 110.6 . . ?
C30 C31 H31B 110.6 . . ?
H38A C38 H38B 108.4 . . ?
C37 C38 H38A 110.1 . . ?
C37 C38 H38B 110.1 . . ?
C39 C38 H38A 110.1 . . ?
C39 C38 H38B 110.1 . . ?
C39 C38 C37 107.9(9) . . ?
C41 C42 H42A 110.8 . . ?
C41 C42 H42B 110.8 . . ?
H42A C42 H42B 108.9 . . ?
C43 C42 C41 104.7(8) . . ?
C43 C42 H42A 110.8 . . ?
C43 C42 H42B 110.8 . . ?
O2 C37 C38 106.5(8) . . ?
O2 C37 H37A 110.4 . . ?
O2 C37 H37B 110.4 . . ?
C38 C37 H37A 110.4 . . ?
C38 C37 H37B 110.4 . . ?
H37A C37 H37B 108.6 . . ?
C40 C39 H39A 110.2 . . ?
C40 C39 H39B 110.2 . . ?
C38 C39 C40 107.5(10) . . ?
C38 C39 H39A 110.2 . . ?
C38 C39 H39B 110.2 . . ?
H39A C39 H39B 108.5 . . ?
Ni2 Li3 Li6 76.0(3) . 3_666 ?
O3 Li3 Ni2 135.8(4) . . ?
O3 Li3 N1 100.4(4) . . ?
O3 Li3 C1 135.7(5) . . ?
O3 Li3 C2 104.9(4) . . ?
O3 Li3 Li5 117.8(4) . . ?
O3 Li3 Li6 81.2(3) . 3_666 ?
O3 Li3 Li6 50.3(3) . . ?
O3 Li3 Li4 48.8(3) . . ?
O4 Li3 Ni2 113.9(4) . . ?
O4 Li3 O3 99.2(4) . . ?
O4 Li3 N1 103.5(4) . . ?
O4 Li3 C1 120.6(4) . . ?
O4 Li3 C2 138.3(5) . . ?
O4 Li3 Li5 50.0(3) . . ?
O4 Li3 Li6 81.5(3) . 3_666 ?
O4 Li3 Li6 50.3(3) . . ?
O4 Li3 Li4 115.4(4) . . ?
N1 Li3 Ni2 45.4(2) . . ?
N1 Li3 C1 89.1(4) . . ?
N1 Li3 C2 104.9(4) . . ?
N1 Li3 Li5 55.4(3) . . ?
N1 Li3 Li6 32.2(2) . 3_666 ?
N1 Li3 Li6 118.6(5) . . ?
N1 Li3 Li4 52.5(3) . . ?
C1 Li3 Ni2 44.8(2) . . ?
C1 Li3 C2 31.7(2) . . ?
C1 Li3 Li5 103.3(4) . . ?
C1 Li3 Li6 120.7(4) . 3_666 ?
C1 Li3 Li6 151.5(5) . . ?
C1 Li3 Li4 117.8(4) . . ?
C2 Li3 Ni2 69.2(3) . . ?
C2 Li3 Li6 135.2(4) . 3_666 ?
Li5 Li3 Ni2 70.2(3) . . ?
Li5 Li3 C2 134.9(4) . . ?
Li5 Li3 Li6 46.9(3) . 3_666 ?
Li6 Li3 Ni2 158.7(4) . . ?
Li6 Li3 C2 131.9(5) . . ?
Li6 Li3 Li5 89.0(4) . . ?
Li6 Li3 Li6 86.5(3) . 3_666 ?
Li6 Li3 Li4 86.7(4) . . ?
Li4 Li3 Ni2 89.4(3) . . ?
Li4 Li3 C2 106.1(4) . . ?
Li4 Li3 Li5 92.3(4) . . ?
Li4 Li3 Li6 45.4(3) . 3_666 ?
O3 Li5 Ni2 135.2(4) 3_666 . ?
O3 Li5 N1 98.4(4) 3_666 . ?
O3 Li5 N2 100.3(4) 3_666 . ?
O3 Li5 Li3 110.9(4) 3_666 . ?
O3 Li5 Li6 49.0(3) 3_666 3_666 ?
O3 Li5 Li4 49.6(3) 3_666 3_666 ?
O4 Li5 Ni2 99.2(4) . . ?
O4 Li5 O3 96.2(4) . 3_666 ?
O4 Li5 N1 94.6(4) . . ?
O4 Li5 N2 128.3(5) . . ?
O4 Li5 Li3 48.1(3) . . ?
O4 Li5 Li6 108.6(4) . 3_666 ?
O4 Li5 Li4 50.2(3) . 3_666 ?
N1 Li5 Ni2 38.74(19) . . ?
N1 Li5 N2 34.8(2) . . ?
N1 Li5 Li3 48.1(3) . . ?
N1 Li5 Li6 51.0(3) . 3_666 ?
N1 Li5 Li4 115.1(4) . 3_666 ?
N2 Li5 Ni2 39.31(18) . . ?
N2 Li5 Li3 80.3(4) . . ?
N2 Li5 Li6 55.0(3) . 3_666 ?
N2 Li5 Li4 140.6(5) . 3_666 ?
O5 Li5 Ni2 100.7(4) . . ?
O5 Li5 O3 112.6(5) . 3_666 ?
O5 Li5 O4 110.7(4) . . ?
O5 Li5 N1 136.6(5) . . ?
O5 Li5 N2 107.2(4) . . ?
O5 Li5 Li3 133.3(5) . . ?
O5 Li5 Li6 138.3(5) . 3_666 ?
O5 Li5 Li4 108.2(4) . 3_666 ?
Li3 Li5 Ni2 56.0(3) . . ?
Li6 Li5 Ni2 86.2(3) 3_666 . ?
Li6 Li5 Li3 84.5(4) 3_666 . ?
Li4 Li5 Ni2 143.6(4) 3_666 . ?
Li4 Li5 Li3 87.8(4) 3_666 . ?
Li4 Li5 Li6 86.7(4) 3_666 3_666 ?
Ni1 Li6 Li3 73.3(3) 3_666 3_666 ?
Ni1 Li6 Li4 133.8(4) 3_666 . ?
O3 Li6 Ni1 148.0(5) . 3_666 ?
O3 Li6 N1 106.1(4) . 3_666 ?
O3 Li6 N2 105.5(4) . 3_666 ?
O3 Li6 Li3 51.7(3) . . ?
O3 Li6 Li3 85.5(3) . 3_666 ?
O3 Li6 Li5 51.8(3) . 3_666 ?
O3 Li6 Li4 27.5(2) . . ?
O3 Li6 Li4 120.7(5) . 3_666 ?
O4 Li6 Ni1 101.0(4) . 3_666 ?
O4 Li6 O3 101.0(4) . . ?
O4 Li6 N1 104.0(4) . 3_666 ?
O4 Li6 N2 137.2(5) . 3_666 ?
O4 Li6 Li3 85.9(3) . 3_666 ?
O4 Li6 Li3 50.9(3) . . ?
O4 Li6 Li5 122.9(5) . 3_666 ?
O4 Li6 Li4 85.5(3) . . ?
O4 Li6 Li4 51.3(3) . 3_666 ?
N1 Li6 Ni1 45.7(2) 3_666 3_666 ?
N1 Li6 N2 36.4(2) 3_666 3_666 ?
N1 Li6 Li3 31.0(2) 3_666 3_666 ?
N1 Li6 Li3 124.4(5) 3_666 . ?
N1 Li6 Li5 56.1(3) 3_666 3_666 ?
N1 Li6 Li4 88.2(3) 3_666 . ?
N1 Li6 Li4 53.7(3) 3_666 3_666 ?
N2 Li6 Ni1 43.66(19) 3_666 3_666 ?
N2 Li6 Li3 150.8(5) 3_666 . ?
N2 Li6 Li3 63.8(3) 3_666 3_666 ?
N2 Li6 Li5 57.8(3) 3_666 3_666 ?
N2 Li6 Li4 103.4(3) 3_666 . ?
N2 Li6 Li4 86.2(4) 3_666 3_666 ?
Li3 Li6 Ni1 150.4(4) . 3_666 ?
Li3 Li6 Li3 93.5(3) . 3_666 ?
Li3 Li6 Li5 93.8(4) . 3_666 ?
Li3 Li6 Li4 47.6(3) . . ?
Li5 Li6 Ni1 96.5(4) 3_666 3_666 ?
Li5 Li6 Li3 48.6(3) 3_666 3_666 ?
Li5 Li6 Li4 46.2(3) 3_666 . ?
Li4 Li6 Ni1 59.9(3) 3_666 3_666 ?
Li4 Li6 Li3 61.6(3) . 3_666 ?
Li4 Li6 Li3 91.5(4) 3_666 . ?
Li4 Li6 Li3 47.7(3) 3_666 3_666 ?
Li4 Li6 Li5 96.2(4) 3_666 3_666 ?
Li4 Li6 Li4 93.3(3) 3_666 . ?
C34 C35 H35A 110.2 . . ?
C34 C35 H35B 110.2 . . ?
C36 C35 C34 107.5(9) . . ?
C36 C35 H35A 110.2 . . ?
C36 C35 H35B 110.2 . . ?
H35A C35 H35B 108.5 . . ?
Ni1 Li4 Li6 131.9(4) . . ?
O3 Li4 Ni1 141.8(5) . . ?
O3 Li4 O4 100.6(4) . 3_666 ?
O3 Li4 N1 98.9(4) . . ?
O3 Li4 C19 142.0(5) . . ?
O3 Li4 C24 109.0(4) . . ?
O3 Li4 Li3 50.1(3) . . ?
O3 Li4 Li5 52.5(3) . 3_666 ?
O3 Li4 Li6 114.1(4) . 3_666 ?
O3 Li4 Li6 27.5(2) . . ?
O4 Li4 Ni1 104.3(4) 3_666 . ?
O4 Li4 N1 102.9(4) 3_666 . ?
O4 Li4 C19 113.0(4) 3_666 . ?
O4 Li4 C24 135.1(4) 3_666 . ?
O4 Li4 Li3 115.7(4) 3_666 . ?
O4 Li4 Li5 52.0(3) 3_666 3_666 ?
O4 Li4 Li6 81.4(3) 3_666 . ?
O4 Li4 Li6 50.5(3) 3_666 3_666 ?
N1 Li4 Ni1 47.6(2) . . ?
N1 Li4 C19 90.5(4) . . ?
N1 Li4 C24 104.9(4) . . ?
N1 Li4 Li3 49.6(3) . . ?
N1 Li4 Li5 123.8(4) . 3_666 ?
N1 Li4 Li6 53.3(3) . 3_666 ?
N1 Li4 Li6 84.3(3) . . ?
C19 Li4 Ni1 45.2(2) . . ?
C19 Li4 C24 33.5(2) . . ?
C19 Li4 Li3 121.9(4) . . ?
C19 Li4 Li5 143.4(5) . 3_666 ?
C19 Li4 Li6 165.5(4) . . ?
C19 Li4 Li6 101.0(4) . 3_666 ?
C24 Li4 Ni1 71.5(3) . . ?
C24 Li4 Li3 109.2(4) . . ?
C24 Li4 Li5 128.7(5) . 3_666 ?
C24 Li4 Li6 135.7(4) . . ?
Li3 Li4 Ni1 92.7(4) . . ?
Li3 Li4 Li6 45.6(3) . . ?
Li5 Li4 Ni1 155.3(5) 3_666 . ?
Li5 Li4 Li3 92.7(4) 3_666 . ?
Li5 Li4 Li6 47.1(3) 3_666 . ?
Li6 Li4 Ni1 64.6(3) 3_666 . ?
Li6 Li4 C24 133.8(4) 3_666 . ?
Li6 Li4 Li3 87.0(4) 3_666 . ?
Li6 Li4 Li5 91.7(4) 3_666 3_666 ?
Li6 Li4 Li6 86.7(3) 3_666 . ?
Ni1 Li2 Ni2 61.5(2) . . ?
Ni1 Li2 C14 67.7(3) . . ?
Ni1 Li2 C8 98.0(4) . . ?
Ni2 Li2 C14 129.2(4) . . ?
O6 Li2 Ni1 157.4(5) . . ?
O6 Li2 Ni2 133.3(5) . . ?
O6 Li2 C13 123.6(5) . . ?
O6 Li2 C14 95.1(4) . . ?
O6 Li2 C7 105.0(4) . . ?
O6 Li2 C8 103.7(4) . . ?
N2 Li2 Ni1 46.7(2) . . ?
N2 Li2 Ni2 46.7(3) . . ?
N2 Li2 O6 125.9(5) . . ?
N2 Li2 C13 87.6(4) . . ?
N2 Li2 C14 96.3(4) . . ?
N2 Li2 C7 90.2(4) . . ?
N2 Li2 C8 114.1(5) . . ?
C13 Li2 Ni1 45.0(2) . . ?
C13 Li2 Ni2 103.0(4) . . ?
C13 Li2 C14 31.0(2) . . ?
C13 Li2 C7 120.4(4) . . ?
C13 Li2 C8 99.3(4) . . ?
C7 Li2 Ni1 96.8(4) . . ?
C7 Li2 Ni2 44.4(2) . . ?
C7 Li2 C14 149.6(4) . . ?
C7 Li2 C8 31.6(2) . . ?
C8 Li2 Ni2 68.2(3) . . ?
C8 Li2 C14 121.7(4) . . ?
C44 C43 C42 106.7(9) . . ?
C44 C43 H43A 110.4 . . ?
C44 C43 H43B 110.4 . . ?
C42 C43 H43A 110.4 . . ?
C42 C43 H43B 110.4 . . ?
H43A C43 H43B 108.6 . . ?
C29 C30 C31 105.9(9) . . ?
C29 C30 H30A 110.6 . . ?
C29 C30 H30B 110.6 . . ?
C31 C30 H30A 110.6 . . ?
C31 C30 H30B 110.6 . . ?
H30A C30 H30B 108.7 . . ?
Ni2 Li1 C8 68.5(3) . . ?
Ni2 Li1 C2 71.1(3) . . ?
O1 Li1 Ni2 119.0(5) . . ?
O1 Li1 O2 98.6(5) . . ?
O1 Li1 C1 123.2(6) . . ?
O1 Li1 C7 129.2(5) . . ?
O1 Li1 C8 100.9(4) . . ?
O1 Li1 C2 94.7(5) . . ?
O2 Li1 Ni2 142.3(6) . . ?
O2 Li1 C1 110.9(5) . . ?
O2 Li1 C7 110.6(6) . . ?
O2 Li1 C8 108.2(5) . . ?
O2 Li1 C2 106.2(5) . . ?
C1 Li1 Ni2 47.6(2) . . ?
C1 Li1 C7 84.2(4) . . ?
C1 Li1 C8 113.3(4) . . ?
C1 Li1 C2 31.8(3) . . ?
C7 Li1 Ni2 46.9(2) . . ?
C7 Li1 C8 31.3(2) . . ?
C7 Li1 C2 114.5(4) . . ?
C2 Li1 C8 139.4(4) . . ?

loop_
_geom_bond_atom_site_label_1
_geom_bond_atom_site_label_2
_geom_bond_distance
_geom_bond_site_symmetry_2
_geom_bond_publ_flag
Ni1 Ni2 2.6793(9) . ?
Ni1 N1 1.944(4) . ?
Ni1 N2 1.892(4) . ?
Ni1 C13 1.940(5) . ?
Ni1 C19 1.930(6) . ?
Ni1 Li6 2.705(9) 3_666 ?
Ni1 Li4 2.591(9) . ?
Ni1 Li2 2.591(10) . ?
Ni2 N1 1.913(4) . ?
Ni2 N2 1.930(4) . ?
Ni2 C1 1.953(6) . ?
Ni2 C7 1.960(6) . ?
Ni2 Li3 2.684(9) . ?
Ni2 Li5 3.046(9) . ?
Ni2 Li2 2.651(10) . ?
Ni2 Li1 2.548(10) . ?
O3 C25 1.424(6) . ?
O3 Li3 1.992(10) . ?
O3 Li5 2.035(10) 3_666 ?
O3 Li6 1.954(9) . ?
O3 Li4 1.954(9) . ?
O4 C27 1.429(6) . ?
O4 Li3 1.963(9) . ?
O4 Li5 2.021(10) . ?
O4 Li6 1.948(10) . ?
O4 Li4 1.969(10) 3_666 ?
N1 N2 1.365(6) . ?
N1 Li3 1.998(10) . ?
N1 Li5 2.209(10) . ?
N1 Li6 2.070(10) 3_666 ?
N1 Li4 2.080(10) . ?
O6 C33 1.410(8) . ?
O6 C36 1.416(9) . ?
O6 Li2 1.921(11) . ?
N2 Li5 2.333(10) . ?
N2 Li6 2.259(10) 3_666 ?
N2 Li2 1.910(11) . ?
O5 C32 1.449(8) . ?
O5 C29 1.387(9) . ?
O5 Li5 1.970(10) . ?
O1 C41 1.404(8) . ?
O1 C44 1.424(9) . ?
O1 Li1 1.956(12) . ?
O2 C40 1.412(10) . ?
O2 C37 1.385(9) . ?
O2 Li1 1.960(12) . ?
C13 C14 1.392(8) . ?
C13 C18 1.408(8) . ?
C13 Li2 2.472(11) . ?
C19 C20 1.422(8) . ?
C19 C24 1.407(8) . ?
C19 Li4 2.410(9) . ?
C20 H20 0.9500 . ?
C20 C21 1.359(8) . ?
C1 C6 1.419(8) . ?
C1 C2 1.393(9) . ?
C1 Li3 2.390(10) . ?
C1 Li1 2.245(11) . ?
C14 H14 0.9500 . ?
C14 C15 1.388(8) . ?
C14 Li2 2.678(11) . ?
C18 H18 0.9500 . ?
C18 C17 1.384(8) . ?
C25 H25A 0.9900 . ?
C25 H25B 0.9900 . ?
C25 C26 1.500(9) . ?
C7 C8 1.408(8) . ?
C7 C12 1.412(8) . ?
C7 Li2 2.527(11) . ?
C7 Li1 2.351(12) . ?
C27 H27A 0.9900 . ?
C27 H27B 0.9900 . ?
C27 C28 1.498(9) . ?
C8 H8 0.9500 . ?
C8 C9 1.399(8) . ?
C8 Li2 2.630(11) . ?
C8 Li1 2.706(13) . ?
C15 H15 0.9500 . ?
C15 C16 1.369(9) . ?
C24 H24 0.9500 . ?
C24 C23 1.414(9) . ?
C24 Li4 2.473(10) . ?
C21 H21 0.9500 . ?
C21 C22 1.387(9) . ?
C6 H6 0.9500 . ?
C6 C5 1.357(11) . ?
C28 H28A 0.9800 . ?
C28 H28B 0.9800 . ?
C28 H28C 0.9800 . ?
C2 H2 0.9500 . ?
C2 C3 1.406(10) . ?
C2 Li3 2.633(11) . ?
C2 Li1 2.646(13) . ?
C16 H16 0.9500 . ?
C16 C17 1.362(9) . ?
C22 H22 0.9500 . ?
C22 C23 1.375(10) . ?
C12 H12 0.9500 . ?
C12 C11 1.399(9) . ?
C17 H17 0.9500 . ?
C9 H9 0.9500 . ?
C9 C10 1.371(10) . ?
C23 H23 0.9500 . ?
C11 H11 0.9500 . ?
C11 C10 1.368(10) . ?
C4 H4 0.9500 . ?
C4 C5 1.362(14) . ?
C4 C3 1.395(13) . ?
C10 H10 0.9500 . ?
C26 H26A 0.9800 . ?
C26 H26B 0.9800 . ?
C26 H26C 0.9800 . ?
C5 H5 0.9500 . ?
C41 H41A 0.9900 . ?
C41 H41B 0.9900 . ?
C41 C42 1.459(12) . ?
C3 H3 0.9500 . ?
C32 H32A 0.9900 . ?
C32 H32B 0.9900 . ?
C32 C31 1.465(12) . ?
C33 H33A 0.9900 . ?
C33 H33B 0.9900 . ?
C33 C34 1.478(12) . ?
C34 H34A 0.9900 . ?
C34 H34B 0.9900 . ?
C34 C35 1.453(14) . ?
C40 H40A 0.9900 . ?
C40 H40B 0.9900 . ?
C40 C39 1.462(12) . ?
C36 H36A 0.9900 . ?
C36 H36B 0.9900 . ?
C36 C35 1.387(10) . ?
C29 H29A 0.9900 . ?
C29 H29B 0.9900 . ?
C29 C30 1.364(12) . ?
C44 H44A 0.9900 . ?
C44 H44B 0.9900 . ?
C44 C43 1.417(13) . ?
C31 H31A 0.9900 . ?
C31 H31B 0.9900 . ?
C31 C30 1.494(15) . ?
C38 H38A 0.9900 . ?
C38 H38B 0.9900 . ?
C38 C37 1.475(13) . ?
C38 C39 1.355(14) . ?
C42 H42A 0.9900 . ?
C42 H42B 0.9900 . ?
C42 C43 1.447(13) . ?
C37 H37A 0.9900 . ?
C37 H37B 0.9900 . ?
C39 H39A 0.9900 . ?
C39 H39B 0.9900 . ?
Li3 Li5 2.610(13) . ?
Li3 Li6 3.465(13) 3_666 ?
Li3 Li6 2.482(13) . ?
Li3 Li4 2.565(12) . ?
Li5 O3 2.035(10) 3_666 ?
Li5 Li6 2.543(12) 3_666 ?
Li5 Li4 2.506(13) 3_666 ?
Li6 Ni1 2.705(9) 3_666 ?
Li6 N1 2.070(10) 3_666 ?
Li6 N2 2.259(10) 3_666 ?
Li6 Li3 3.465(13) 3_666 ?
Li6 Li5 2.543(12) 3_666 ?
Li6 Li4 2.470(13) 3_666 ?
Li6 Li4 3.466(12) . ?
C35 H35A 0.9900 . ?
C35 H35B 0.9900 . ?
Li4 O4 1.969(10) 3_666 ?
Li4 Li5 2.506(13) 3_666 ?
Li4 Li6 2.470(13) 3_666 ?
C43 H43A 0.9900 . ?
C43 H43B 0.9900 . ?
C30 H30A 0.9900 . ?
C30 H30B 0.9900 . ?

loop_
_geom_torsion_atom_site_label_1
_geom_torsion_atom_site_label_2
_geom_torsion_atom_site_label_3
_geom_torsion_atom_site_label_4
_geom_torsion
_geom_torsion_site_symmetry_1
_geom_torsion_site_symmetry_2
_geom_torsion_site_symmetry_3
_geom_torsion_site_symmetry_4
_geom_torsion_publ_flag
Ni1 N1 N2 Ni2 -96.58(14) . . . . ?
Ni1 N1 N2 Li5 163.3(3) . . . . ?
Ni1 N1 N2 Li6 88.7(3) . . . 3_666 ?
Ni1 N1 N2 Li2 -49.6(8) . . . . ?
Ni1 C13 C14 C15 -176.2(5) . . . . ?
Ni1 C13 C14 Li2 61.5(4) . . . . ?
Ni1 C13 C18 C17 176.2(5) . . . . ?
Ni1 C19 C20 C21 -177.0(5) . . . . ?
Ni1 C19 C24 C23 177.7(5) . . . . ?
Ni1 C19 C24 Li4 56.6(4) . . . . ?
Ni2 Ni1 N2 N1 -67.6(2) . . . . ?
Ni2 Ni1 N2 Li5 -90.0(5) . . . . ?
Ni2 Ni1 N2 Li6 -133.4(3) . . . 3_666 ?
Ni2 Ni1 N2 Li2 87.4(4) . . . . ?
Ni2 N1 N2 Ni1 96.58(14) . . . . ?
Ni2 N1 N2 Li5 -100.1(3) . . . . ?
Ni2 N1 N2 Li6 -174.7(3) . . . 3_666 ?
Ni2 N1 N2 Li2 46.9(8) . . . . ?
Ni2 C1 C6 C5 174.7(6) . . . . ?
Ni2 C1 C2 C3 -173.2(5) . . . . ?
Ni2 C1 C2 Li3 -66.2(5) . . . . ?
Ni2 C1 C2 Li1 70.1(5) . . . . ?
Ni2 C7 C8 C9 -175.8(5) . . . . ?
Ni2 C7 C8 Li2 58.5(4) . . . . ?
Ni2 C7 C8 Li1 -67.2(5) . . . . ?
Ni2 C7 C12 C11 176.3(5) . . . . ?
N1 Ni1 N2 Ni2 67.6(2) . . . . ?
N1 Ni1 N2 Li5 -22.4(4) . . . . ?
N1 Ni1 N2 Li6 -65.8(3) . . . 3_666 ?
N1 Ni1 N2 Li2 155.0(5) . . . . ?
O6 C33 C34 C35 9.7(13) . . . . ?
O6 C36 C35 C34 -5.3(17) . . . . ?
O5 C32 C31 C30 17.0(13) . . . . ?
O5 C29 C30 C31 -9.3(17) . . . . ?
O1 C41 C42 C43 -11.4(14) . . . . ?
O1 C44 C43 C42 -21.8(17) . . . . ?
O2 C40 C39 C38 14.2(16) . . . . ?
C13 Ni1 N2 Ni2 -116.0(2) . . . . ?
C13 Ni1 N2 N1 176.3(3) . . . . ?
C13 Ni1 N2 Li5 153.9(5) . . . . ?
C13 Ni1 N2 Li6 110.6(3) . . . 3_666 ?
C13 Ni1 N2 Li2 -28.7(4) . . . . ?
C13 C14 C15 C16 0.4(11) . . . . ?
C13 C18 C17 C16 -0.7(11) . . . . ?
C19 Ni1 N2 Ni2 75.8(5) . . . . ?
C19 Ni1 N2 N1 8.1(6) . . . . ?
C19 Ni1 N2 Li5 -14.3(7) . . . . ?
C19 Ni1 N2 Li6 -57.6(5) . . . 3_666 ?
C19 Ni1 N2 Li2 163.1(5) . . . . ?
C19 C20 C21 C22 -0.6(11) . . . . ?
C19 C24 C23 C22 -0.9(10) . . . . ?
C20 C19 C24 C23 -0.1(9) . . . . ?
C20 C19 C24 Li4 -121.2(5) . . . . ?
C20 C21 C22 C23 -0.5(11) . . . . ?
C1 C6 C5 C4 -2.1(13) . . . . ?
C1 C2 C3 C4 0.7(11) . . . . ?
C14 C13 C18 C17 1.5(9) . . . . ?
C14 C15 C16 C17 0.6(11) . . . . ?
C18 C13 C14 C15 -1.4(9) . . . . ?
C18 C13 C14 Li2 -123.7(5) . . . . ?
C7 C8 C9 C10 -0.3(10) . . . . ?
C7 C12 C11 C10 -0.9(10) . . . . ?
C8 C7 C12 C11 -0.1(9) . . . . ?
C8 C9 C10 C11 -0.8(11) . . . . ?
C15 C16 C17 C18 -0.5(11) . . . . ?
C24 C19 C20 C21 0.9(9) . . . . ?
C21 C22 C23 C24 1.2(11) . . . . ?
C6 C1 C2 C3 -0.2(9) . . . . ?
C6 C1 C2 Li3 106.8(5) . . . . ?
C6 C1 C2 Li1 -116.9(6) . . . . ?
C2 C1 C6 C5 0.9(10) . . . . ?
C12 C7 C8 C9 0.7(8) . . . . ?
C12 C7 C8 Li2 -125.0(5) . . . . ?
C12 C7 C8 Li1 109.3(6) . . . . ?
C12 C11 C10 C9 1.3(11) . . . . ?
C5 C4 C3 C2 -1.8(12) . . . . ?
C41 O1 C44 C43 14.6(14) . . . . ?
C41 C42 C43 C44 20.2(17) . . . . ?
C3 C4 C5 C6 2.4(14) . . . . ?
C32 O5 C29 C30 20.5(14) . . . . ?
C32 C31 C30 C29 -5.4(16) . . . . ?
C33 O6 C36 C35 11.5(14) . . . . ?
C33 C34 C35 C36 -2.7(16) . . . . ?
C40 O2 C37 C38 20.8(13) . . . . ?
C36 O6 C33 C34 -12.8(11) . . . . ?
C29 O5 C32 C31 -22.6(11) . . . . ?
C44 O1 C41 C42 -1.7(12) . . . . ?
C37 O2 C40 C39 -21.8(12) . . . . ?
C37 C38 C39 C40 -1.5(18) . . . . ?
C39 C38 C37 O2 -12.0(17) . . . . ?
Li3 O3 C25 C26 73.3(7) . . . . ?
Li3 O4 C27 C28 -73.1(6) . . . . ?
Li3 N1 N2 Ni1 150.4(7) . . . . ?
Li3 N1 N2 Ni2 53.8(6) . . . . ?
Li3 N1 N2 Li5 -46.3(7) . . . . ?
Li3 N1 N2 Li6 -120.9(7) . . . 3_666 ?
Li3 N1 N2 Li2 100.8(10) . . . . ?
Li3 C1 C6 C5 92.0(8) . . . . ?
Li3 C1 C2 C3 -107.0(7) . . . . ?
Li3 C1 C2 Li1 136.3(4) . . . . ?
Li3 C2 C3 C4 -75.2(9) . . . . ?
Li5 O3 C25 C26 -102.4(6) 3_666 . . . ?
Li5 O4 C27 C28 -168.5(5) . . . . ?
Li5 N1 N2 Ni1 -163.3(3) . . . . ?
Li5 N1 N2 Ni2 100.1(3) . . . . ?
Li5 N1 N2 Li6 -74.6(4) . . . 3_666 ?
Li5 N1 N2 Li2 147.1(8) . . . . ?
Li5 O5 C32 C31 155.7(8) . . . . ?
Li5 O5 C29 C30 -157.9(10) . . . . ?
Li6 Ni1 N2 Ni2 133.4(3) 3_666 . . . ?
Li6 Ni1 N2 N1 65.8(3) 3_666 . . . ?
Li6 Ni1 N2 Li5 43.4(5) 3_666 . . . ?
Li6 Ni1 N2 Li2 -139.3(4) 3_666 . . . ?
Li6 O3 C25 C26 -15.3(7) . . . . ?
Li6 O4 C27 C28 17.5(7) . . . . ?
Li6 N1 N2 Ni1 -88.7(3) 3_666 . . . ?
Li6 N1 N2 Ni2 174.7(3) 3_666 . . . ?
Li6 N1 N2 Li5 74.6(4) 3_666 . . . ?
Li6 N1 N2 Li2 -138.3(8) 3_666 . . . ?
Li4 Ni1 N2 Ni2 87.6(2) . . . . ?
Li4 Ni1 N2 N1 20.0(3) . . . . ?
Li4 Ni1 N2 Li5 -2.4(5) . . . . ?
Li4 Ni1 N2 Li6 -45.7(3) . . . 3_666 ?
Li4 Ni1 N2 Li2 175.0(4) . . . . ?
Li4 O3 C25 C26 169.7(5) . . . . ?
Li4 O4 C27 C28 104.4(6) 3_666 . . . ?
Li4 N1 N2 Ni1 -40.3(6) . . . . ?
Li4 N1 N2 Ni2 -136.8(6) . . . . ?
Li4 N1 N2 Li5 123.0(6) . . . . ?
Li4 N1 N2 Li6 48.4(6) . . . 3_666 ?
Li4 N1 N2 Li2 -89.9(10) . . . . ?
Li4 C19 C20 C21 -87.1(8) . . . . ?
Li4 C19 C24 C23 121.1(7) . . . . ?
Li4 C24 C23 C22 88.3(8) . . . . ?
Li2 Ni1 N2 Ni2 -87.4(4) . . . . ?
Li2 Ni1 N2 N1 -155.0(5) . . . . ?
Li2 Ni1 N2 Li5 -177.4(6) . . . . ?
Li2 Ni1 N2 Li6 139.3(4) . . . 3_666 ?
Li2 O6 C33 C34 172.5(7) . . . . ?
Li2 O6 C36 C35 -174.0(9) . . . . ?
Li2 C13 C14 C15 122.3(7) . . . . ?
Li2 C13 C18 C17 -95.1(8) . . . . ?
Li2 C14 C15 C16 86.6(9) . . . . ?
Li2 C7 C8 C9 125.7(6) . . . . ?
Li2 C7 C8 Li1 -125.7(4) . . . . ?
Li2 C7 C12 C11 -92.6(8) . . . . ?
Li2 C8 C9 C10 91.0(8) . . . . ?
Li1 O1 C41 C42 -174.9(8) . . . . ?
Li1 O1 C44 C43 -172.2(10) . . . . ?
Li1 O2 C40 C39 -177.1(9) . . . . ?
Li1 O2 C37 C38 178.7(9) . . . . ?
Li1 C1 C6 C5 -101.0(8) . . . . ?
Li1 C1 C2 C3 116.7(7) . . . . ?
Li1 C1 C2 Li3 -136.3(4) . . . . ?
Li1 C7 C8 C9 -108.6(6) . . . . ?
Li1 C7 C8 Li2 125.7(4) . . . . ?
Li1 C7 C12 C11 96.3(7) . . . . ?
Li1 C8 C9 C10 -72.6(8) . . . . ?
Li1 C2 C3 C4 73.4(10) . . . . ?
